data_2009997
loop_
_publ_author_name
'Kerschner, J. L.'
'Kriley, C. E.'
'Fanwick, P. E.'
'Rothwell, I. P.'

_publ_section_title
;
 A pseudo-octahedral tungsten oxo compound,
 [WO(C~18~H~12~O)(C~13~H~13~P)~3~].C~7~H~8~
;
_journal_issue 8
_journal_name_full 'Acta Crystallographica Section C'
_journal_page_first 1193
_journal_page_last 1196
_journal_paper_doi 10.1107/S0108270194000272
_journal_volume 50
_journal_year 1994
_chemical_formula_moiety 'C64 H59 O2 P3 W1'
_chemical_formula_sum 'C64 H59 O2 P3 W'
_chemical_formula_weight 1136.95
_space_group_IT_number 2
_space_group_name_Hall '-P 1'
_space_group_name_H-M_alt 'P -1'
_symmetry_cell_setting triclinic
_symmetry_space_group_name_Hall '-P 1'
_symmetry_space_group_name_H-M 'P -1'
_atom_type_scat_source 'Cromer & Waber (1974)'
_cell_angle_alpha 94.104(6)
_cell_angle_beta 91.226(6)
_cell_angle_gamma 75.561(6)
_cell_formula_units_Z 2
_cell_length_a 14.7010(10)
_cell_length_b 16.0930(10)
_cell_length_c 11.9489(9)
_cell_measurement_reflns_used 25
_cell_measurement_temperature 293
_cell_measurement_theta_max 20
_cell_measurement_theta_min 18
_cell_volume 2730.6(3)
_diffrn_measurement_device 'Enraf-Nonius CAD-4'
_diffrn_measurement_method \w-2\q
_diffrn_radiation_type MoK\a
_diffrn_radiation_wavelength 0.71073
_diffrn_reflns_limit_h_max 11
_diffrn_reflns_limit_h_min -12
_diffrn_reflns_limit_k_max 14
_diffrn_reflns_limit_k_min 0
_diffrn_reflns_limit_l_max 24
_diffrn_reflns_limit_l_min 0
_diffrn_reflns_number 7075
_diffrn_reflns_theta_max 45
_diffrn_standards_interval_time 83.33
_diffrn_standards_number 3
_exptl_absorpt_coefficient_mu 2.287
_exptl_absorpt_correction_T_max 1.00
_exptl_absorpt_correction_T_min 0.51
_exptl_absorpt_correction_type 'empirical (DIFABS; Walker & Stuart, 1983)'
_exptl_crystal_colour red
_exptl_crystal_density_diffrn 1.382
_exptl_crystal_description block
_exptl_crystal_size_max 0.36
_exptl_crystal_size_mid 0.22
_exptl_crystal_size_min 0.17
_refine_diff_density_max 0.41
_refine_diff_density_min -0.39
_refine_ls_extinction_method none
_refine_ls_goodness_of_fit_obs 1.821
_refine_ls_hydrogen_treatment noref
_refine_ls_number_parameters 596
_refine_ls_number_reflns 5889
_refine_ls_R_factor_obs 0.024
_refine_ls_shift/esd_max 0.15
_refine_ls_structure_factor_coef F
_refine_ls_weighting_details 'w = 1/[\s^2^F + (0.02F)^2^ + 1 - F]'
_refine_ls_weighting_scheme calc
_refine_ls_wR_factor_obs 0.031
_reflns_number_observed 5889
_reflns_number_total 7075
_reflns_observed_criterion F>3\s(F)
_cod_data_source_file st1067.cif
_cod_data_source_block st1067_structure_1_of_1
_cod_depositor_comments
;
 Marking attached hydrogen atoms.

 Antanas Vaitkus,
 2017-03-27

The following automatic conversions were performed:

'_refine_ls_weighting_scheme' value '1/[\s^2^F + (0.02F)^2^ + 1 - F]'
was changed to 'calc'. New tag '_refine_ls_weighting_details' was
created. The value of the new tag was set to 'w = 1/[\s^2^F +
(0.02F)^2^ + 1 - F]'.

Automatic conversion script
Id: cif_fix_values 3143 2015-03-26 13:38:13Z robertas 
;
_cod_original_cell_volume 2731.7(5)
_cod_original_formula_sum 'C64 H59 O2 P3 W1'
_cod_database_code 2009997

loop_
_space_group_symop_id
_space_group_symop_operation_xyz
1 x,y,z
2 -x,-y,-z

loop_
_atom_site_label
_atom_site_fract_x
_atom_site_fract_y
_atom_site_fract_z
_atom_site_attached_hydrogens
W .230170(10) .234600(10) .03716(2) 0
P(1) .22146(9) .34661(8) .19940(10) 0
P(2) .27587(9) .11869(8) -.12090(10) 0
P(3) .09251(8) .17752(8) .10350(10) 0
O(1) .3075(2) .1442(2) .1383(2) 0
O(2) .1648(2) .3078(2) -.0494(3) 0
C(1) .3909(3) .1356(3) .1916(4) 0
C(2) .4582(3) .1771(3) .1563(4) 0
C(3) .5351(3) .1797(3) .2288(5) 0
C(4) .5491(3) .1372(3) .3261(4) 0
C(5) .4888(4) .0883(3) .3521(4) 0
C(6) .4096(3) .0855(3) .2864(4) 0
C(21) .4508(3) .2209(3) .0499(4) 0
C(22) .3641(3) .2565(3) -.0016(4) 0
C(23) .3680(3) .3096(3) -.0916(4) 0
C(24) .4495(4) .3202(3) -.1334(5) 0
C(25) .5348(4) .2775(4) -.0876(5) 0
C(26) .5352(3) .2293(3) .0022(5) 0
C(61) .3494(3) .0314(3) .3213(4) 0
C(62) .3250(4) -.0304(3) .2477(5) 0
C(63) .2736(5) -.0853(4) .2840(6) 0
C(64) .2460(5) -.0784(4) .3941(6) 0
C(65) .2694(4) -.0171(4) .4689(5) 0
C(66) .3198(4) .0369(4) .4333(4) 0
C(111) .1120(3) .4292(3) .2237(4) 0
C(112) .0442(4) .4457(4) .1432(5) 0
C(113) -.0390(5) .5093(4) .1604(6) 0
C(114) -.0547(5) .5562(5) .2607(7) 0
C(115) .0104(6) .5395(5) .3433(7) 0
C(116) .0948(5) .4774(5) .3248(6) 0
C(121) .3055(4) .4117(3) .1870(5) 0
C(122) .2883(5) .4721(4) .1076(6) 0
C(123) .3550(6) .5169(4) .0866(8) 0
C(124) .4383(5) .4991(5) .1453(9) 0
C(125) .4574(5) .4386(5) .2240(10) 0
C(126) .3893(4) .3950(4) .2454(7) 0
C(131) .2468(4) .3031(3) .3356(4) 0
C(211) .3226(3) .1581(3) -.2412(4) 0
C(212) .4173(4) .1330(3) -.2691(4) 0
C(213) .4509(4) .1701(4) -.3553(5) 0
C(214) .3916(4) .2318(4) -.4136(5) 0
C(215) .2970(4) .2570(4) -.3868(4) 0
C(216) .2631(4) .2204(3) -.3017(4) 0
C(221) .1894(4) .0678(3) -.1904(4) 0
C(222) .2084(4) -.0200(4) -.2222(5) 0
C(223) .1382(5) -.0513(4) -.2789(6) 0
C(224) .0532(5) .0003(5) -.3016(6) 0
C(225) .0342(4) .0857(5) -.2703(5) 0
C(226) .1016(4) .1204(4) -.2143(5) 0
C(231) .3700(4) .0306(3) -.0769(5) 0
C(311) -.0194(3) .2124(3) .0294(4) 0
C(312) -.0365(4) .2797(4) -.0399(6) 0
C(313) -.1221(5) .3053(5) -.0962(7) 0
C(314) -.1896(5) .2613(5) -.0825(8) 0
C(315) -.1739(4) .1938(5) -.0156(7) 0
C(316) -.0892(4) .1687(4) .0397(5) 0
C(321) .0551(3) .2018(3) .2499(4) 0
C(322) .1007(4) .1512(4) .3332(5) 0
C(323) .0769(5) .1713(4) .4451(5) 0
C(324) .0054(5) .2427(4) .4741(5) 0
C(325) -.0404(5) .2948(5) .3932(6) 0
C(326) -.0162(4) .2744(4) .2818(5) 0
C(331) .1162(4) .0601(3) .0902(5) 0
C5001 .6770(10) .3780(10) .4700(10) 0
C5002 .6750(10) .4673(9) .4560(10) 1
C5003 .6940(10) .4910(9) .3550(10) 1
C5004 .7220(10) .4375(9) .2550(10) 1
C5005 .7224(9) .3531(8) .2750(10) 1
C5006 .7009(9) .3224(8) .3710(10) 1
C5007 .654(2) .3400(10) .564(2) 3
H31 .57962 .21186 .20979 0
H41 .59987 .14205 .37612 0
H51 .50157 .05597 .41763 0
H231 .30869 .33928 -.12433 0
H241 .44763 .35743 -.19392 0
H251 .59230 .28175 -.12076 0
H261 .59505 .20109 .03427 0
H621 .34338 -.03448 .17026 0
H631 .25880 -.12988 .23160 0
H641 .21012 -.11664 .41919 0
H651 .24833 -.01267 .54628 0
H661 .33484 .08105 .48638 0
H1121 .05422 .41073 .07186 0
H1131 -.08615 .52108 .10054 0
H1141 -.1180 .60190 .27044 0
H1151 -.00557 .56981 .41807 0
H1161 .14441 .46990 .38343 0
H1221 .22819 .48328 .06860 0
H1231 .34833 .55937 .02961 0
H1241 .48589 .52510 .12672 0
H1251 .51692 .43402 .26705 0
H1261 .40052 .35207 .30463 0
H1311 .19328 .28851 .36282 0
H1312 .26426 .34460 .38682 0
H1313 .29774 .25283 .32900 0
H2121 .45949 .08940 -.22855 0
H2131 .51640 .15295 -.37423 0
H2141 .41677 .25729 -.47292 0
H2151 .25516 .30126 -.42820 0
H2161 .19649 .23715 -.28353 0
H2221 .26947 -.05871 -.20444 0
H2231 .14547 -.11111 -.30460 0
H2241 .01003 -.02444 -.34284 0
H2251 -.03033 .12300 -.28804 0
H2261 .08983 .18143 -.19069 0
H2311 .42325 .05101 -.05222 0
H2312 .38903 -.01178 -.13794 0
H2313 .34981 .00358 -.01668 0
H3121 .01215 .30948 -.04750 0
H3131 -.13340 .35368 -.14464 0
H3141 -.24837 .27747 -.12452 0
H3151 -.22436 .16561 -.00781 0
H3161 -.07780 .11904 .08605 0
H3221 .15090 .10070 .31145 0
H3231 .10937 .13562 .50319 0
H3241 -.01290 .25575 .55206 0
H3251 -.08933 .34615 .41615 0
H3261 -.04814 .31098 .22413 0
H3311 .17939 .03503 .11415 0
H3312 .10871 .04002 .01511 0
H3313 .07477 .04097 .13721 0

loop_
_geom_angle_atom_site_label_1
_geom_angle_atom_site_label_2
_geom_angle_atom_site_label_3
_geom_angle
_geom_angle_publ_flag
P(1) W P(2) 167.91(5) yes
P(1) W P(3) 95.51(5) yes
P(1) W O(1) 88.50(10) yes
P(1) W O(2) 92.90(10) yes
P(1) W C(22) 87.00(10) yes
P(2) W P(3) 94.10(5) yes
P(2) W O(1) 85.40(10) yes
P(2) W O(2) 93.30(10) yes
P(2) W C(22) 82.00(10) yes
P(3) W O(1) 82.90(10) yes
P(3) W O(2) 96.40(10) yes
P(3) W C(22) 166.90(10) yes
O(1) W O(2) 178.4(2) yes
O(1) W C(22) 84.3(2) yes
O(2) W C(22) 96.4(2) yes
W O(1) C(1) 133.4(3) yes
W P(1) C(111) 119.0(2) no
W P(1) C(121) 112.7(2) no
W P(1) C(131) 114.6(2) no
C(111) P(1) C(121) 101.6(3) no
C(111) P(1) C(131) 102.9(3) no
C(121) P(1) C(131) 104.1(3) no
W P(2) C(211) 111.9(2) no
W P(2) C(221) 121.6(2) no
W P(2) C(231) 110.7(2) no
C(211) P(2) C(221) 100.6(2) no
C(211) P(2) C(231) 105.1(3) no
C(221) P(2) C(231) 105.4(3) no
W P(3) C(311) 116.5(2) no
W P(3) C(321) 118.4(2) no
W P(3) C(331) 113.2(2) no
C(311) P(3) C(321) 101.3(3) no
C(311) P(3) C(331) 103.5(3) no
C(321) P(3) C(331) 101.8(3) no
O(1) C(1) C(2) 121.2(5) no
O(1) C(1) C(6) 119.0(5) no
C(2) C(1) C(6) 119.8(5) no
C(1) C(2) C(3) 117.8(5) no

loop_
_geom_bond_atom_site_label_1
_geom_bond_atom_site_label_2
_geom_bond_distance
_geom_bond_publ_flag
W P(1) 2.5340(10) yes
W P(2) 2.5340(10) yes
W P(3) 2.5830(10) yes
W O(1) 2.059(3) yes
W O(2) 1.717(3) yes
W C(22) 2.151(5) yes
P(1) C(111) 1.827(6) no
P(1) C(121) 1.824(6) no
P(1) C(131) 1.811(6) no
P(2) C(211) 1.825(6) no
P(2) C(221) 1.833(6) no
P(2) C(231) 1.816(6) no
P(3) C(311) 1.833(6) no
P(3) C(321) 1.831(6) no
P(3) C(331) 1.830(6) no
C(322) C(323) 1.384(9) no
C(323) C(324) 1.380(10) no
C(324) C(325) 1.380(10) no
C(325) C(326) 1.380(9) no
C5001 C5002 1.45(2) no
C5001 C5006 1.42(2) no
O(1) C(1) 1.350(6) no
C(1) C(2) 1.411(7) no
C(1) C(6) 1.420(7) no
C(2) C(3) 1.416(8) no
C(2) C(21) 1.487(8) no
C(3) C(4) 1.376(8) no
C(4) C(5) 1.377(8) no
C(5) C(6) 1.398(8) no
C(6) C(61) 1.473(8) no
C(21) C(22) 1.409(7) no
C(21) C(26) 1.417(8) no
C(22) C(23) 1.432(7) no
C(23) C(24) 1.362(8) no
C(24) C(25) 1.392(9) no
C(25) C(26) 1.366(9) no
C5001 C5007 1.40(3) no
C5002 C5003 1.35(2) no
C5003 C5004 1.42(2) no
C5004 C5005 1.39(2) no
C5005 C5006 1.35(2) no
C(61) C(62) 1.390(8) no
C(61) C(66) 1.406(8) no
C(62) C(63) 1.393(9) no
C(63) C(64) 1.370(10) no
C(64) C(65) 1.390(10) no
C(65) C(66) 1.370(10) no
C(111) C(112) 1.362(8) no
C(111) C(116) 1.381(9) no
C(112) C(113) 1.394(9) no
C(113) C(114) 1.360(10) no
C(114) C(115) 1.350(10) no
C(115) C(116) 1.400(10) no
C(121) C(122) 1.380(10) no
C(121) C(126) 1.380(10) no
C(122) C(123) 1.390(10) no
C(123) C(124) 1.37(2) no
C(124) C(125) 1.38(2) no
C(125) C(126) 1.400(10) no
C(211) C(212) 1.391(8) no
C(211) C(216) 1.391(8) no
C(212) C(213) 1.385(8) no
C(213) C(214) 1.369(9) no
C(214) C(215) 1.386(9) no
C(215) C(216) 1.371(8) no
C(221) C(222) 1.396(9) no
C(221) C(226) 1.392(9) no
C(222) C(223) 1.400(10) no
C(223) C(224) 1.35(2) no
C(224) C(225) 1.360(10) no
C(225) C(226) 1.390(10) no
C(311) C(312) 1.380(9) no
C(311) C(316) 1.392(9) no
C(312) C(313) 1.400(10) no
C(313) C(314) 1.370(10) no
C(314) C(315) 1.360(10) no
C(315) C(316) 1.380(10) no
C(321) C(322) 1.386(8) no
C(321) C(326) 1.398(8) no
